data_4516040
loop_
_publ_author_name
'Kimura, Akifumi'
'Ishida, Takayuki'

_publ_section_title
;
 Spin-Crossover Temperature Predictable from DFT Calculation for Iron(II)
 Complexes with 4-Substituted Pybox and Related Heteroaromatic Ligands.
;
_journal_issue 6
_journal_name_full 'ACS omega'
_journal_page_first 6737
_journal_page_last 6747
_journal_paper_doi 10.1021/acsomega.8b01095
_journal_volume 3
_journal_year 2018
_chemical_absolute_configuration ad
_chemical_formula_moiety 'C32 H28 Fe N8 O4, 2(Cl O4), 2(C H4 O)'
_chemical_formula_sum 'C34 H36 Cl2 Fe N8 O14'
_chemical_formula_weight 907.46
_space_group_crystal_system orthorhombic
_space_group_IT_number 19
_space_group_name_Hall 'P 2ac 2ab'
_space_group_name_H-M_alt 'P 21 21 21'
_atom_sites_solution_hydrogens geom
_atom_sites_solution_primary direct
_atom_sites_solution_secondary difmap
_cell_angle_alpha 90.0000
_cell_angle_beta 90.0000
_cell_angle_gamma 90.0000
_cell_formula_units_Z 4
_cell_length_a 14.284(2)
_cell_length_b 15.268(3)
_cell_length_c 17.484(3)
_cell_measurement_reflns_used 37929
_cell_measurement_temperature 100
_cell_measurement_theta_max 27.52
_cell_measurement_theta_min 3.02
_cell_volume 3813.1(11)
_computing_cell_refinement PROCESS-AUTO
_computing_data_collection PROCESS-AUTO
_computing_data_reduction PROCESS-AUTO
_computing_molecular_graphics 'CrystalStructure 4.2.1'
_computing_publication_material 'CrystalStructure 4.2.1 (Rigaku, 2016)'
_computing_structure_refinement 'SHELXL Version 2014/7 (Sheldrick, 2008)'
_computing_structure_solution 'Superflip (Palatinus, et al., 2007)'
_diffrn_ambient_temperature 100
_diffrn_detector_area_resol_mean 29.412
_diffrn_measured_fraction_theta_full 0.997
_diffrn_measured_fraction_theta_max 0.997
_diffrn_measurement_device_type 'Rigaku Saturn70'
_diffrn_measurement_method \w
_diffrn_radiation_type 'Mo K\a'
_diffrn_radiation_wavelength 0.71073
_diffrn_reflns_av_R_equivalents 0.0633
_diffrn_reflns_Laue_measured_fraction_full 0.997
_diffrn_reflns_Laue_measured_fraction_max 0.997
_diffrn_reflns_limit_h_max 18
_diffrn_reflns_limit_h_min -18
_diffrn_reflns_limit_k_max 19
_diffrn_reflns_limit_k_min -19
_diffrn_reflns_limit_l_max 22
_diffrn_reflns_limit_l_min -22
_diffrn_reflns_number 54078
_diffrn_reflns_point_group_measured_fraction_full 0.997
_diffrn_reflns_point_group_measured_fraction_max 0.997
_diffrn_reflns_theta_full 25.242
_diffrn_reflns_theta_max 27.481
_diffrn_reflns_theta_min 3.026
_diffrn_standards_number 0
_exptl_absorpt_coefficient_mu 0.615
_exptl_absorpt_correction_T_max 0.967
_exptl_absorpt_correction_T_min 0.883
_exptl_absorpt_correction_type multi-scan
_exptl_absorpt_process_details 'REQAB (Rigaku, 1998)'
_exptl_crystal_colour Red
_exptl_crystal_density_diffrn 1.581
_exptl_crystal_density_method 'not measured'
_exptl_crystal_description Platelet
_exptl_crystal_F_000 1872.00
_exptl_crystal_size_max 0.538
_exptl_crystal_size_mid 0.134
_exptl_crystal_size_min 0.054
_refine_diff_density_max 0.95
_refine_diff_density_min -0.68
_refine_ls_abs_structure_details
;
 Flack x determined using 2710 quotients [(I+)-(I-)]/[(I+)+(I-)]
 (Parsons, Flack and Wagner, Acta Cryst. B69 (2013) 249-259).
;
_refine_ls_abs_structure_Flack -0.009(6)
_refine_ls_extinction_method none
_refine_ls_goodness_of_fit_ref 1.044
_refine_ls_hydrogen_treatment constr
_refine_ls_number_parameters 536
_refine_ls_number_reflns 8717
_refine_ls_number_restraints 0
_refine_ls_R_factor_all 0.0659
_refine_ls_R_factor_gt 0.0495
_refine_ls_shift/su_max 0.000
_refine_ls_structure_factor_coef Fsqd
_refine_ls_weighting_details 'w = 1/[\s^2^(Fo^2^)+(0.0711P)^2^+1.6895P] where P=(Fo^2^+2Fc^2^)/3'
_refine_ls_weighting_scheme calc
_refine_ls_wR_factor_gt 0.1163
_refine_ls_wR_factor_ref 0.1241
_reflns_Friedel_coverage 0.805
_reflns_Friedel_fraction_full 0.998
_reflns_Friedel_fraction_max 0.997
_reflns_number_gt 7191
_reflns_number_total 8717
_reflns_threshold_expression F^2^>2.0\s(F^2^)
_cod_data_source_file ao8b01095_si_001.cif
_cod_data_source_block '[Fe(3Py-pybox)2](ClO4)2'
_cod_original_cell_volume 3812.8(12)
_cod_database_code 4516040

loop_
_space_group_symop_id
_space_group_symop_operation_xyz
1 +X,+Y,+Z
2 1/2-X,-Y,1/2+Z
3 1/2+X,1/2-Y,-Z
4 -X,1/2+Y,1/2-Z

loop_
_atom_site_label
_atom_site_type_symbol
_atom_site_fract_x
_atom_site_fract_y
_atom_site_fract_z
_atom_site_U_iso_or_equiv
_atom_site_adp_type
_atom_site_occupancy
_atom_site_site_symmetry_order
_atom_site_calc_flag
_atom_site_refinement_flags_posn
_atom_site_refinement_flags_adp
Fe1 Fe 0.24807(4) 0.10125(4) 0.38271(3) 0.01686(15) Uani 1 1 d . .
Cl1 Cl 0.06535(10) 0.12600(12) 0.65967(9) 0.0467(4) Uani 1 1 d . .
Cl2 Cl 0.47442(8) 0.17435(8) 0.79256(7) 0.0258(3) Uani 1 1 d . .
O1 O 0.0061(2) 0.0021(2) 0.46462(18) 0.0215(7) Uani 1 1 d . .
O2 O 0.4825(2) -0.0455(2) 0.3625(2) 0.0292(8) Uani 1 1 d . .
O3 O 0.3086(2) 0.2712(2) 0.55265(19) 0.0263(8) Uani 1 1 d . .
O4 O 0.1926(2) 0.1808(2) 0.16710(18) 0.0259(7) Uani 1 1 d . .
O5 O -0.0296(3) 0.1375(4) 0.6826(3) 0.0651(15) Uani 1 1 d . .
O6 O 0.0894(3) 0.1888(4) 0.6001(3) 0.0697(15) Uani 1 1 d . .
O7 O 0.1273(3) 0.1373(3) 0.7229(2) 0.0436(10) Uani 1 1 d . .
O8 O 0.0777(4) 0.0403(4) 0.6299(4) 0.089(2) Uani 1 1 d . .
O9 O 0.3755(2) 0.1631(2) 0.78247(19) 0.0305(8) Uani 1 1 d . .
O10 O 0.5177(3) 0.0893(3) 0.7974(3) 0.0497(11) Uani 1 1 d . .
O11 O 0.4926(3) 0.2214(3) 0.8624(2) 0.0398(10) Uani 1 1 d . .
O12 O 0.5120(3) 0.2226(3) 0.7287(2) 0.0446(11) Uani 1 1 d . .
O13 O -0.0001(3) -0.5211(3) 0.4715(3) 0.0523(12) Uani 1 1 d . .
H13 H 0.0429 -0.4845 0.4789 0.063 Uiso 1 1 calc R U
O14 O 0.5011(2) 0.7142(2) 0.4108(2) 0.0308(8) Uani 1 1 d . .
H14A H 0.4628 0.6785 0.3919 0.037 Uiso 1 1 calc R U
N1 N 0.1167(3) 0.0905(2) 0.4149(2) 0.0185(8) Uani 1 1 d . .
N2 N 0.2442(3) -0.0185(2) 0.41130(19) 0.0172(7) Uani 1 1 d . .
N3 N 0.3784(3) 0.0655(3) 0.3591(2) 0.0242(9) Uani 1 1 d . .
N4 N 0.1596(3) -0.4187(3) 0.5033(2) 0.0261(9) Uani 1 1 d . .
N5 N 0.2820(3) 0.1486(2) 0.4834(2) 0.0204(8) Uani 1 1 d . .
N6 N 0.2533(3) 0.2222(2) 0.3596(2) 0.0173(7) Uani 1 1 d . .
N7 N 0.2139(3) 0.0991(2) 0.2731(2) 0.0205(8) Uani 1 1 d . .
N8 N 0.3470(3) 0.6310(3) 0.3328(2) 0.0253(9) Uani 1 1 d . .
C1 C 0.0335(3) 0.1479(3) 0.4200(3) 0.0264(11) Uani 1 1 d . .
H1A H 0.0125 0.1670 0.3686 0.032 Uiso 1 1 calc R U
H1B H 0.0463 0.2003 0.4517 0.032 Uiso 1 1 calc R U
C2 C -0.0393(3) 0.0882(3) 0.4580(3) 0.0281(11) Uani 1 1 d . .
H2A H -0.0567 0.1109 0.5091 0.034 Uiso 1 1 calc R U
H2B H -0.0965 0.0841 0.4262 0.034 Uiso 1 1 calc R U
C3 C 0.0931(3) 0.0147(3) 0.4404(2) 0.0169(9) Uani 1 1 d . .
C4 C 0.1649(3) -0.0529(3) 0.4412(2) 0.0171(9) Uani 1 1 d . .
C5 C 0.1604(3) -0.1386(3) 0.4676(2) 0.0186(9) Uani 1 1 d . .
H5 H 0.1039 -0.1615 0.4881 0.022 Uiso 1 1 calc R U
C6 C 0.2410(3) -0.1904(3) 0.4634(2) 0.0175(9) Uani 1 1 d . .
C7 C 0.2407(3) -0.2817(3) 0.4919(2) 0.0186(9) Uani 1 1 d . .
C8 C 0.1650(3) -0.3363(3) 0.4783(3) 0.0238(10) Uani 1 1 d . .
H8 H 0.1140 -0.3137 0.4495 0.029 Uiso 1 1 calc R U
C9 C 0.2324(3) -0.4490(3) 0.5450(3) 0.0251(10) Uani 1 1 d . .
H9 H 0.2288 -0.5067 0.5651 0.030 Uiso 1 1 calc R U
C10 C 0.3114(3) -0.4003(3) 0.5599(3) 0.0229(10) Uani 1 1 d . .
H10 H 0.3617 -0.4247 0.5883 0.027 Uiso 1 1 calc R U
C11 C 0.3163(3) -0.3150(3) 0.5328(2) 0.0194(9) Uani 1 1 d . .
H11 H 0.3702 -0.2801 0.5419 0.023 Uiso 1 1 calc R U
C12 C 0.3241(3) -0.1539(3) 0.4338(2) 0.0178(9) Uani 1 1 d . .
H12 H 0.3803 -0.1872 0.4317 0.021 Uiso 1 1 calc R U
C13 C 0.3216(3) -0.0682(3) 0.4079(3) 0.0174(9) Uani 1 1 d . .
C14 C 0.3970(3) -0.0142(3) 0.3759(3) 0.0224(10) Uani 1 1 d . .
C15 C 0.5339(4) 0.0280(4) 0.3277(4) 0.0472(16) Uani 1 1 d . .
H15A H 0.5542 0.0130 0.2751 0.057 Uiso 1 1 calc R U
H15B H 0.5898 0.0429 0.3585 0.057 Uiso 1 1 calc R U
C16 C 0.4653(4) 0.1039(4) 0.3266(4) 0.0431(15) Uani 1 1 d . .
H16A H 0.4881 0.1531 0.3584 0.052 Uiso 1 1 calc R U
H16B H 0.4547 0.1251 0.2737 0.052 Uiso 1 1 calc R U
C17 C 0.2984(3) 0.1149(3) 0.5619(3) 0.0226(10) Uani 1 1 d . .
H17A H 0.3538 0.0759 0.5635 0.027 Uiso 1 1 calc R U
H17B H 0.2431 0.0824 0.5810 0.027 Uiso 1 1 calc R U
C18 C 0.3151(4) 0.1986(3) 0.6088(3) 0.0271(11) Uani 1 1 d . .
H18A H 0.2670 0.2050 0.6492 0.032 Uiso 1 1 calc R U
H18B H 0.3777 0.1974 0.6331 0.032 Uiso 1 1 calc R U
C19 C 0.2883(3) 0.2324(3) 0.4859(3) 0.0205(10) Uani 1 1 d . .
C20 C 0.2735(3) 0.2808(3) 0.4152(2) 0.0183(9) Uani 1 1 d . .
C21 C 0.2763(3) 0.3699(3) 0.4015(3) 0.0203(9) Uani 1 1 d . .
H21 H 0.2898 0.4099 0.4417 0.024 Uiso 1 1 calc R U
C22 C 0.2590(3) 0.4002(3) 0.3273(2) 0.0192(8) Uani 1 1 d . .
C23 C 0.2643(3) 0.4953(3) 0.3116(2) 0.0215(10) Uani 1 1 d . .
C24 C 0.3365(3) 0.5449(3) 0.3434(3) 0.0209(10) Uani 1 1 d . .
H24 H 0.3811 0.5155 0.3746 0.025 Uiso 1 1 calc R U
C25 C 0.2814(4) 0.6715(3) 0.2894(3) 0.0311(12) Uani 1 1 d . .
H25 H 0.2862 0.7330 0.2823 0.037 Uiso 1 1 calc R U
C26 C 0.2086(4) 0.6282(3) 0.2554(3) 0.0363(13) Uani 1 1 d . .
H26 H 0.1649 0.6595 0.2248 0.044 Uiso 1 1 calc R U
C27 C 0.1989(4) 0.5384(3) 0.2657(3) 0.0309(12) Uani 1 1 d . .
H27 H 0.1491 0.5071 0.2422 0.037 Uiso 1 1 calc R U
C28 C 0.2359(3) 0.3401(3) 0.2701(2) 0.0192(9) Uani 1 1 d . .
H28 H 0.2216 0.3593 0.2197 0.023 Uiso 1 1 calc R U
C29 C 0.2345(3) 0.2514(3) 0.2885(2) 0.0165(9) Uani 1 1 d . .
C30 C 0.2121(3) 0.1753(3) 0.2415(2) 0.0198(9) Uani 1 1 d . .
C31 C 0.1772(6) 0.0901(3) 0.1425(3) 0.0513(19) Uani 1 1 d . .
H31A H 0.2235 0.0731 0.1030 0.062 Uiso 1 1 calc R U
H31B H 0.1135 0.0830 0.1210 0.062 Uiso 1 1 calc R U
C32 C 0.1890(4) 0.0341(3) 0.2141(3) 0.0269(11) Uani 1 1 d . .
H32A H 0.1301 0.0035 0.2272 0.032 Uiso 1 1 calc R U
H32B H 0.2395 -0.0096 0.2074 0.032 Uiso 1 1 calc R U
C33 C 0.0383(7) -0.6007(11) 0.4525(13) 0.260(14) Uani 1 1 d . .
H33A H 0.1022 -0.6042 0.4727 0.312 Uiso 1 1 calc R U
H33B H 0.0398 -0.6067 0.3967 0.312 Uiso 1 1 calc R U
H33C H 0.0003 -0.6478 0.4745 0.312 Uiso 1 1 calc R U
C34 C 0.5642(4) 0.7419(4) 0.3537(3) 0.0371(13) Uani 1 1 d . .
H34A H 0.5291 0.7661 0.3104 0.045 Uiso 1 1 calc R U
H34B H 0.6016 0.6919 0.3364 0.045 Uiso 1 1 calc R U
H34C H 0.6057 0.7870 0.3746 0.045 Uiso 1 1 calc R U

loop_
_atom_site_aniso_label
_atom_site_aniso_U_11
_atom_site_aniso_U_22
_atom_site_aniso_U_33
_atom_site_aniso_U_23
_atom_site_aniso_U_13
_atom_site_aniso_U_12
Fe1 0.0200(3) 0.0138(3) 0.0168(3) 0.0028(2) -0.0002(3) -0.0008(3)
Cl1 0.0296(7) 0.0720(11) 0.0386(8) -0.0181(7) 0.0006(6) -0.0105(7)
Cl2 0.0238(5) 0.0319(6) 0.0217(5) 0.0038(5) -0.0007(5) 0.0018(5)
O1 0.0183(16) 0.0164(16) 0.0299(17) 0.0019(13) -0.0001(13) 0.0023(12)
O2 0.0244(17) 0.0313(19) 0.0320(19) 0.0119(15) 0.0107(15) 0.0058(15)
O3 0.040(2) 0.0216(17) 0.0172(16) 0.0033(13) -0.0052(15) -0.0115(15)
O4 0.044(2) 0.0186(17) 0.0151(15) -0.0011(13) -0.0031(14) -0.0021(15)
O5 0.028(2) 0.107(4) 0.061(3) -0.014(3) -0.001(2) -0.004(2)
O6 0.057(3) 0.102(4) 0.050(3) 0.023(3) -0.001(2) 0.001(3)
O7 0.040(2) 0.053(2) 0.038(2) 0.000(2) -0.0088(18) -0.0154(19)
O8 0.065(3) 0.087(4) 0.116(5) -0.055(4) 0.006(3) -0.013(3)
O9 0.0252(17) 0.039(2) 0.0272(19) 0.0045(16) -0.0033(15) -0.0046(15)
O10 0.049(2) 0.049(3) 0.051(3) 0.004(2) -0.006(2) 0.019(2)
O11 0.036(2) 0.056(2) 0.0277(19) -0.0104(18) -0.0042(16) -0.0084(19)
O12 0.036(2) 0.068(3) 0.030(2) 0.019(2) 0.0025(17) -0.012(2)
O13 0.032(2) 0.054(3) 0.070(3) -0.025(2) 0.008(2) -0.012(2)
O14 0.0273(19) 0.031(2) 0.034(2) -0.0025(16) -0.0047(15) 0.0017(15)
N1 0.0229(19) 0.0138(18) 0.0188(18) -0.0007(15) -0.0031(15) 0.0021(15)
N2 0.0201(17) 0.0158(16) 0.0157(16) -0.0008(13) -0.0005(16) 0.0004(17)
N3 0.022(2) 0.025(2) 0.025(2) 0.0078(17) 0.0016(16) -0.0049(16)
N4 0.027(2) 0.018(2) 0.033(2) 0.0001(17) 0.0026(18) -0.0017(17)
N5 0.0221(19) 0.019(2) 0.0207(19) 0.0064(15) -0.0019(16) -0.0046(15)
N6 0.0162(16) 0.0158(16) 0.0198(17) 0.0029(13) 0.0009(16) -0.0018(16)
N7 0.0274(19) 0.0146(17) 0.0195(19) -0.0019(16) 0.0023(15) -0.0019(16)
N8 0.036(2) 0.0155(19) 0.025(2) 0.0018(16) 0.0061(19) -0.0023(17)
C1 0.023(2) 0.019(2) 0.038(3) 0.005(2) 0.001(2) 0.0063(19)
C2 0.022(2) 0.020(2) 0.043(3) 0.003(2) -0.001(2) 0.005(2)
C3 0.020(2) 0.016(2) 0.014(2) -0.0003(17) -0.0013(17) 0.0016(18)
C4 0.020(2) 0.014(2) 0.016(2) -0.0019(17) -0.0032(18) 0.0008(18)
C5 0.019(2) 0.020(2) 0.017(2) -0.0001(18) -0.0005(18) 0.0001(18)
C6 0.023(2) 0.0120(19) 0.0173(19) -0.0015(15) -0.0049(19) 0.0019(19)
C7 0.024(2) 0.0132(19) 0.019(2) -0.0003(16) 0.002(2) 0.0017(19)
C8 0.024(2) 0.019(2) 0.028(3) -0.0015(19) -0.002(2) 0.0003(19)
C9 0.032(3) 0.016(2) 0.027(2) -0.0004(19) 0.004(2) 0.003(2)
C10 0.029(2) 0.022(2) 0.018(2) -0.0007(19) 0.0017(19) 0.009(2)
C11 0.022(2) 0.018(2) 0.018(2) -0.0036(18) 0.0038(18) 0.0018(19)
C12 0.019(2) 0.017(2) 0.017(2) -0.0013(17) -0.0006(18) 0.0047(17)
C13 0.020(2) 0.015(2) 0.018(2) 0.0013(17) 0.0026(18) 0.0001(17)
C14 0.017(2) 0.029(2) 0.021(2) 0.005(2) 0.0033(18) 0.0025(18)
C15 0.029(3) 0.051(4) 0.062(4) 0.022(3) 0.012(3) 0.002(3)
C16 0.027(3) 0.041(3) 0.060(4) 0.029(3) 0.015(3) 0.004(3)
C17 0.029(2) 0.020(2) 0.019(2) 0.0038(18) -0.0062(19) -0.0037(19)
C18 0.035(3) 0.029(3) 0.017(2) 0.009(2) -0.008(2) -0.008(2)
C19 0.021(2) 0.020(2) 0.020(2) 0.0026(18) -0.0027(18) -0.0056(18)
C20 0.021(2) 0.019(2) 0.015(2) 0.0011(17) -0.0024(17) -0.0007(17)
C21 0.024(2) 0.015(2) 0.022(2) 0.0002(17) -0.0011(18) -0.0019(17)
C22 0.021(2) 0.0160(19) 0.021(2) 0.0025(17) 0.0030(19) 0.002(2)
C23 0.029(3) 0.017(2) 0.019(2) 0.0024(17) -0.0009(19) -0.002(2)
C24 0.024(2) 0.016(2) 0.022(2) -0.0009(18) 0.003(2) 0.0000(19)
C25 0.046(3) 0.016(2) 0.032(3) 0.005(2) -0.004(2) -0.001(2)
C26 0.048(3) 0.021(3) 0.040(3) 0.009(2) -0.015(3) 0.002(2)
C27 0.039(3) 0.024(3) 0.030(3) 0.001(2) -0.009(2) -0.005(2)
C28 0.021(2) 0.017(2) 0.019(2) 0.0034(16) -0.0016(18) -0.0013(18)
C29 0.019(2) 0.016(2) 0.0144(19) 0.0020(16) -0.0003(18) 0.0006(17)
C30 0.024(2) 0.020(2) 0.015(2) 0.0017(18) 0.0013(18) 0.0033(19)
C31 0.113(6) 0.014(3) 0.026(3) -0.001(2) -0.012(3) -0.017(3)
C32 0.045(3) 0.017(2) 0.019(2) -0.0026(19) -0.002(2) -0.003(2)
C33 0.044(5) 0.249(18) 0.49(3) -0.31(2) 0.061(11) -0.037(8)
C34 0.032(3) 0.045(3) 0.034(3) -0.011(3) 0.000(2) -0.007(3)

loop_
_atom_type_symbol
_atom_type_description
_atom_type_scat_dispersion_real
_atom_type_scat_dispersion_imag
_atom_type_scat_source
H H 0.0000 0.0000
;
International Tables for Crystallography
(Vol. C, Table 6.1.1.4)
;
Cl Cl 0.1484 0.1585
;
International Tables for Crystallography
(Vol. C, Tables 4.2.6.8 and 6.1.1.4)
;
Fe Fe 0.3463 0.8444
;
International Tables for Crystallography
(Vol. C, Tables 4.2.6.8 and 6.1.1.4)
;
N N 0.0061 0.0033
;
International Tables for Crystallography
(Vol. C, Tables 4.2.6.8 and 6.1.1.4)
;
O O 0.0106 0.0060
;
International Tables for Crystallography
(Vol. C, Tables 4.2.6.8 and 6.1.1.4)
;
C C 0.0033 0.0016
;
International Tables for Crystallography
(Vol. C, Tables 4.2.6.8 and 6.1.1.4)
;

loop_
_geom_angle_atom_site_label_1
_geom_angle_atom_site_label_2
_geom_angle_atom_site_label_3
_geom_angle
N6 Fe1 N2 176.97(15)
N6 Fe1 N5 79.75(15)
N2 Fe1 N5 97.22(15)
N6 Fe1 N1 100.37(16)
N2 Fe1 N1 79.42(16)
N5 Fe1 N1 90.53(15)
N6 Fe1 N7 79.58(15)
N2 Fe1 N7 103.45(15)
N5 Fe1 N7 159.31(15)
N1 Fe1 N7 92.35(15)
N6 Fe1 N3 100.80(16)
N2 Fe1 N3 79.44(16)
N5 Fe1 N3 93.24(17)
N1 Fe1 N3 158.83(16)
N7 Fe1 N3 91.44(16)
O8 Cl1 O5 109.6(3)
O8 Cl1 O7 108.6(3)
O5 Cl1 O7 110.9(3)
O8 Cl1 O6 108.4(4)
O5 Cl1 O6 110.1(3)
O7 Cl1 O6 109.2(3)
O9 Cl2 O10 108.8(3)
O9 Cl2 O12 109.4(2)
O10 Cl2 O12 110.3(3)
O9 Cl2 O11 110.0(2)
O10 Cl2 O11 108.8(3)
O12 Cl2 O11 109.5(3)
C3 O1 C2 105.0(3)
C14 O2 C15 104.8(4)
C19 O3 C18 105.1(3)
C30 O4 C31 105.0(4)
C33 O13 H13 109.5
C34 O14 H14A 109.5
C3 N1 C1 107.5(4)
C3 N1 Fe1 115.1(3)
C1 N1 Fe1 137.3(3)
C13 N2 C4 119.1(4)
C13 N2 Fe1 120.6(3)
C4 N2 Fe1 120.1(3)
C14 N3 C16 106.9(4)
C14 N3 Fe1 114.1(3)
C16 N3 Fe1 139.0(3)
C8 N4 C9 117.1(4)
C19 N5 C17 107.7(4)
C19 N5 Fe1 114.5(3)
C17 N5 Fe1 137.7(3)
C29 N6 C20 119.1(4)
C29 N6 Fe1 120.8(3)
C20 N6 Fe1 120.1(3)
C30 N7 C32 107.6(4)
C30 N7 Fe1 114.0(3)
C32 N7 Fe1 138.4(3)
C24 N8 C25 116.7(4)
N1 C1 C2 102.6(4)
N1 C1 H1A 111.2
C2 C1 H1A 111.2
N1 C1 H1B 111.2
C2 C1 H1B 111.2
H1A C1 H1B 109.2
O1 C2 C1 105.5(4)
O1 C2 H2A 110.6
C1 C2 H2A 110.6
O1 C2 H2B 110.6
C1 C2 H2B 110.6
H2A C2 H2B 108.8
N1 C3 O1 119.2(4)
N1 C3 C4 117.2(4)
O1 C3 C4 123.6(4)
N2 C4 C5 122.2(4)
N2 C4 C3 108.1(4)
C5 C4 C3 129.7(4)
C4 C5 C6 118.5(4)
C4 C5 H5 120.7
C6 C5 H5 120.7
C5 C6 C12 119.2(4)
C5 C6 C7 120.8(4)
C12 C6 C7 119.9(4)
C8 C7 C11 118.3(4)
C8 C7 C6 120.8(4)
C11 C7 C6 120.9(4)
N4 C8 C7 123.8(4)
N4 C8 H8 118.1
C7 C8 H8 118.1
N4 C9 C10 123.3(4)
N4 C9 H9 118.4
C10 C9 H9 118.4
C9 C10 C11 118.9(4)
C9 C10 H10 120.6
C11 C10 H10 120.6
C10 C11 C7 118.6(4)
C10 C11 H11 120.7
C7 C11 H11 120.7
C13 C12 C6 118.1(4)
C13 C12 H12 120.9
C6 C12 H12 120.9
N2 C13 C12 122.7(4)
N2 C13 C14 107.7(4)
C12 C13 C14 129.5(4)
N3 C14 O2 119.4(4)
N3 C14 C13 118.0(4)
O2 C14 C13 122.6(4)
O2 C15 C16 105.4(4)
O2 C15 H15A 110.7
C16 C15 H15A 110.7
O2 C15 H15B 110.7
C16 C15 H15B 110.7
H15A C15 H15B 108.8
N3 C16 C15 103.4(4)
N3 C16 H16A 111.1
C15 C16 H16A 111.1
N3 C16 H16B 111.1
C15 C16 H16B 111.1
H16A C16 H16B 109.0
N5 C17 C18 103.2(4)
N5 C17 H17A 111.1
C18 C17 H17A 111.1
N5 C17 H17B 111.1
C18 C17 H17B 111.1
H17A C17 H17B 109.1
O3 C18 C17 105.0(3)
O3 C18 H18A 110.8
C17 C18 H18A 110.8
O3 C18 H18B 110.8
C17 C18 H18B 110.8
H18A C18 H18B 108.8
N5 C19 O3 119.0(4)
N5 C19 C20 117.9(4)
O3 C19 C20 123.1(4)
N6 C20 C21 122.2(4)
N6 C20 C19 107.7(4)
C21 C20 C19 130.1(4)
C20 C21 C22 118.8(4)
C20 C21 H21 120.6
C22 C21 H21 120.6
C28 C22 C21 119.2(4)
C28 C22 C23 121.6(4)
C21 C22 C23 119.2(4)
C24 C23 C27 117.9(4)
C24 C23 C22 119.8(4)
C27 C23 C22 122.3(4)
N8 C24 C23 124.1(5)
N8 C24 H24 117.9
C23 C24 H24 117.9
N8 C25 C26 123.3(4)
N8 C25 H25 118.4
C26 C25 H25 118.4
C25 C26 C27 119.7(5)
C25 C26 H26 120.2
C27 C26 H26 120.2
C26 C27 C23 118.2(5)
C26 C27 H27 120.9
C23 C27 H27 120.9
C29 C28 C22 118.5(4)
C29 C28 H28 120.8
C22 C28 H28 120.8
N6 C29 C28 122.1(4)
N6 C29 C30 107.5(4)
C28 C29 C30 130.4(4)
N7 C30 O4 118.7(4)
N7 C30 C29 118.2(4)
O4 C30 C29 123.1(4)
O4 C31 C32 105.8(4)
O4 C31 H31A 110.6
C32 C31 H31A 110.6
O4 C31 H31B 110.6
C32 C31 H31B 110.6
H31A C31 H31B 108.7
N7 C32 C31 102.9(4)
N7 C32 H32A 111.2
C31 C32 H32A 111.2
N7 C32 H32B 111.2
C31 C32 H32B 111.2
H32A C32 H32B 109.1
O13 C33 H33A 109.5
O13 C33 H33B 109.5
H33A C33 H33B 109.5
O13 C33 H33C 109.5
H33A C33 H33C 109.5
H33B C33 H33C 109.5
O14 C34 H34A 109.5
O14 C34 H34B 109.5
H34A C34 H34B 109.5
O14 C34 H34C 109.5
H34A C34 H34C 109.5
H34B C34 H34C 109.5

loop_
_geom_bond_atom_site_label_1
_geom_bond_atom_site_label_2
_geom_bond_distance
Fe1 N6 1.891(3)
Fe1 N2 1.896(3)
Fe1 N5 1.964(4)
Fe1 N1 1.965(4)
Fe1 N7 1.977(4)
Fe1 N3 1.984(4)
Cl1 O8 1.419(6)
Cl1 O5 1.425(5)
Cl1 O7 1.427(4)
Cl1 O6 1.456(5)
Cl2 O9 1.434(3)
Cl2 O10 1.440(4)
Cl2 O12 1.441(4)
Cl2 O11 1.441(4)
O1 C3 1.327(5)
O1 C2 1.471(5)
O2 C14 1.333(6)
O2 C15 1.473(7)
O3 C19 1.341(6)
O3 C18 1.484(5)
O4 C30 1.333(5)
O4 C31 1.466(6)
O13 C33 1.374(13)
O13 H13 0.8400
O14 C34 1.409(6)
O14 H14A 0.8400
N1 C3 1.285(6)
N1 C1 1.480(6)
N2 C13 1.342(6)
N2 C4 1.354(6)
N3 C14 1.279(6)
N3 C16 1.486(6)
N4 C8 1.333(6)
N4 C9 1.352(6)
N5 C19 1.283(6)
N5 C17 1.484(6)
N6 C29 1.349(5)
N6 C20 1.353(6)
N7 C30 1.288(6)
N7 C32 1.475(6)
N8 C24 1.336(6)
N8 C25 1.355(7)
C1 C2 1.535(7)
C1 H1A 0.9900
C1 H1B 0.9900
C2 H2A 0.9900
C2 H2B 0.9900
C3 C4 1.455(6)
C4 C5 1.389(6)
C5 C6 1.399(6)
C5 H5 0.9500
C6 C12 1.410(7)
C6 C7 1.480(6)
C7 C8 1.385(7)
C7 C11 1.392(6)
C8 H8 0.9500
C9 C10 1.376(7)
C9 H9 0.9500
C10 C11 1.388(7)
C10 H10 0.9500
C11 H11 0.9500
C12 C13 1.386(6)
C12 H12 0.9500
C13 C14 1.467(6)
C15 C16 1.519(8)
C15 H15A 0.9900
C15 H15B 0.9900
C16 H16A 0.9900
C16 H16B 0.9900
C17 C18 1.538(7)
C17 H17A 0.9900
C17 H17B 0.9900
C18 H18A 0.9900
C18 H18B 0.9900
C19 C20 1.455(6)
C20 C21 1.382(6)
C21 C22 1.399(6)
C21 H21 0.9500
C22 C28 1.397(6)
C22 C23 1.479(6)
C23 C24 1.395(7)
C23 C27 1.397(7)
C24 H24 0.9500
C25 C26 1.368(8)
C25 H25 0.9500
C26 C27 1.391(7)
C26 H26 0.9500
C27 H27 0.9500
C28 C29 1.392(6)
C28 H28 0.9500
C29 C30 1.458(6)
C31 C32 1.526(7)
C31 H31A 0.9900
C31 H31B 0.9900
C32 H32A 0.9900
C32 H32B 0.9900
C33 H33A 0.9800
C33 H33B 0.9800
C33 H33C 0.9800
C34 H34A 0.9800
C34 H34B 0.9800
C34 H34C 0.9800

loop_
_geom_hbond_atom_site_label_D
_geom_hbond_atom_site_label_H
_geom_hbond_atom_site_label_A
_geom_hbond_distance_DA
_geom_hbond_distance_DH
_geom_hbond_distance_HA
_geom_hbond_angle_DHA
_geom_hbond_publ_flag
O13 H13 N4 2.820(6) 0.840 1.992 168.5 no
O14 H14A N8 2.884(5) 0.840 2.081 159.9 no

loop_
_geom_torsion_atom_site_label_1
_geom_torsion_atom_site_label_2
_geom_torsion_atom_site_label_3
_geom_torsion_atom_site_label_4
_geom_torsion
N5 Fe1 N2 C13 -88.7(3)
N1 Fe1 N2 C13 -177.9(4)
N7 Fe1 N2 C13 92.2(3)
N3 Fe1 N2 C13 3.3(3)
N5 Fe1 N2 C4 86.0(3)
N1 Fe1 N2 C4 -3.1(3)
N7 Fe1 N2 C4 -93.0(3)
N3 Fe1 N2 C4 178.0(3)
N5 Fe1 N6 C29 -179.3(4)
N1 Fe1 N6 C29 -90.6(4)
N7 Fe1 N6 C29 -0.1(3)
N3 Fe1 N6 C29 89.3(4)
N5 Fe1 N6 C20 -1.2(3)
N1 Fe1 N6 C20 87.5(3)
N7 Fe1 N6 C20 178.0(4)
N3 Fe1 N6 C20 -92.5(4)
C3 N1 C1 C2 3.1(5)
Fe1 N1 C1 C2 -175.4(3)
C3 O1 C2 C1 4.7(5)
N1 C1 C2 O1 -4.7(5)
C1 N1 C3 O1 -0.1(5)
Fe1 N1 C3 O1 178.8(3)
C1 N1 C3 C4 -179.7(4)
Fe1 N1 C3 C4 -0.8(5)
C2 O1 C3 N1 -3.1(5)
C2 O1 C3 C4 176.5(4)
C13 N2 C4 C5 -0.9(6)
Fe1 N2 C4 C5 -175.7(3)
C13 N2 C4 C3 178.2(4)
Fe1 N2 C4 C3 3.4(5)
N1 C3 C4 N2 -1.6(5)
O1 C3 C4 N2 178.8(4)
N1 C3 C4 C5 177.4(4)
O1 C3 C4 C5 -2.2(7)
N2 C4 C5 C6 0.3(6)
C3 C4 C5 C6 -178.5(4)
C4 C5 C6 C12 1.0(6)
C4 C5 C6 C7 179.0(4)
C5 C6 C7 C8 41.3(6)
C12 C6 C7 C8 -140.7(4)
C5 C6 C7 C11 -139.0(4)
C12 C6 C7 C11 39.0(6)
C9 N4 C8 C7 0.9(7)
C11 C7 C8 N4 1.3(7)
C6 C7 C8 N4 -179.0(4)
C8 N4 C9 C10 -2.5(7)
N4 C9 C10 C11 1.8(7)
C9 C10 C11 C7 0.5(6)
C8 C7 C11 C10 -1.9(6)
C6 C7 C11 C10 178.3(4)
C5 C6 C12 C13 -1.8(6)
C7 C6 C12 C13 -179.9(4)
C4 N2 C13 C12 0.0(7)
Fe1 N2 C13 C12 174.7(3)
C4 N2 C13 C14 -178.1(4)
Fe1 N2 C13 C14 -3.3(5)
C6 C12 C13 N2 1.4(7)
C6 C12 C13 C14 179.0(5)
C16 N3 C14 O2 -0.1(6)
Fe1 N3 C14 O2 179.9(3)
C16 N3 C14 C13 -178.7(5)
Fe1 N3 C14 C13 1.3(6)
C15 O2 C14 N3 -1.1(6)
C15 O2 C14 C13 177.5(5)
N2 C13 C14 N3 1.1(6)
C12 C13 C14 N3 -176.8(5)
N2 C13 C14 O2 -177.5(4)
C12 C13 C14 O2 4.7(8)
C14 O2 C15 C16 1.7(6)
C14 N3 C16 C15 1.2(6)
Fe1 N3 C16 C15 -178.9(4)
O2 C15 C16 N3 -1.8(7)
C19 N5 C17 C18 0.1(5)
Fe1 N5 C17 C18 -175.8(4)
C19 O3 C18 C17 1.7(5)
N5 C17 C18 O3 -1.1(5)
C17 N5 C19 O3 1.2(6)
Fe1 N5 C19 O3 178.2(3)
C17 N5 C19 C20 -179.2(4)
Fe1 N5 C19 C20 -2.2(5)
C18 O3 C19 N5 -1.9(6)
C18 O3 C19 C20 178.5(4)
C29 N6 C20 C21 -0.6(7)
Fe1 N6 C20 C21 -178.7(3)
C29 N6 C20 C19 178.5(4)
Fe1 N6 C20 C19 0.4(5)
N5 C19 C20 N6 1.2(6)
O3 C19 C20 N6 -179.1(4)
N5 C19 C20 C21 -179.8(5)
O3 C19 C20 C21 -0.2(8)
N6 C20 C21 C22 -0.9(7)
C19 C20 C21 C22 -179.8(4)
C20 C21 C22 C28 2.4(7)
C20 C21 C22 C23 -178.4(4)
C28 C22 C23 C24 -138.8(5)
C21 C22 C23 C24 42.0(6)
C28 C22 C23 C27 41.5(7)
C21 C22 C23 C27 -137.8(5)
C25 N8 C24 C23 1.3(7)
C27 C23 C24 N8 0.1(7)
C22 C23 C24 N8 -179.7(4)
C24 N8 C25 C26 -1.8(8)
N8 C25 C26 C27 0.9(9)
C25 C26 C27 C23 0.5(9)
C24 C23 C27 C26 -1.0(7)
C22 C23 C27 C26 178.8(5)
C21 C22 C28 C29 -2.4(6)
C23 C22 C28 C29 178.4(4)
C20 N6 C29 C28 0.6(6)
Fe1 N6 C29 C28 178.7(3)
C20 N6 C29 C30 -178.0(4)
Fe1 N6 C29 C30 0.1(5)
C22 C28 C29 N6 0.9(7)
C22 C28 C29 C30 179.1(4)
C32 N7 C30 O4 -1.9(6)
Fe1 N7 C30 O4 178.0(3)
C32 N7 C30 C29 180.0(4)
Fe1 N7 C30 C29 -0.1(5)
C31 O4 C30 N7 0.4(6)
C31 O4 C30 C29 178.5(5)
N6 C29 C30 N7 0.0(6)
C28 C29 C30 N7 -178.4(5)
N6 C29 C30 O4 -178.1(4)
C28 C29 C30 O4 3.5(8)
C30 O4 C31 C32 1.2(6)
C30 N7 C32 C31 2.4(6)
Fe1 N7 C32 C31 -177.5(4)
O4 C31 C32 N7 -2.1(6)
